data_2239457
loop_
_publ_author_name
'Hariono, Maywan'
'Wahab, Habibah A.'
'Tan, Mei Lan'
'Rosli, Mohd Mustaqim'
'Razak, Ibrahim Abdul'

_publ_section_title
;
 9-Benzyl-6-benzylsulfanyl-9<i>H</i>-purin-2-amine
;
_journal_coeditor_code HB7176
_journal_issue 3
_journal_name_full 'Acta Crystallographica Section E'
_journal_page_first o288
_journal_paper_doi 10.1107/S1600536814001986
_journal_volume 70
_journal_year 2014
_chemical_formula_iupac 'C19 H17 N5 S'
_chemical_formula_moiety 'C19 H17 N5 S'
_chemical_formula_sum 'C19 H17 N5 S'
_chemical_formula_weight 347.44
_chemical_name_systematic
;
9-Benzyl-6-benzylsulfanyl-9<i>H</i>-purin-2-amine
;
_space_group_IT_number 14
_symmetry_cell_setting monoclinic
_symmetry_space_group_name_Hall '-P 2ybc'
_symmetry_space_group_name_H-M 'P 1 21/c 1'
_atom_sites_solution_hydrogens geom
_atom_sites_solution_primary direct
_atom_sites_solution_secondary difmap
_audit_creation_method SHELXL-97
_cell_angle_alpha 90.00
_cell_angle_beta 121.325(3)
_cell_angle_gamma 90.00
_cell_formula_units_Z 4
_cell_length_a 16.7346(7)
_cell_length_b 5.5511(3)
_cell_length_c 20.4817(10)
_cell_measurement_reflns_used 3425
_cell_measurement_temperature 100.0(10)
_cell_measurement_theta_max 30.02
_cell_measurement_theta_min 2.33
_cell_volume 1625.31(15)
_computing_cell_refinement 'SAINT (Bruker, 2009)'
_computing_data_collection 'APEX2 (Bruker, 2009)'
_computing_data_reduction 'SAINT (Bruker, 2009)'
_computing_molecular_graphics 'SHELXTL (Sheldrick, 2008)'
_computing_publication_material 'SHELXTL (Sheldrick, 2008) and PLATON (Spek, 2009)'
_computing_structure_refinement 'SHELXTL (Sheldrick, 2008)'
_computing_structure_solution 'SHELXTL (Sheldrick, 2008)'
_diffrn_ambient_temperature 100
_diffrn_measured_fraction_theta_full 0.993
_diffrn_measured_fraction_theta_max 0.993
_diffrn_measurement_device_type 'Bruker SMART APEXII CCD'
_diffrn_measurement_method '\f and \w scans'
_diffrn_radiation_monochromator graphite
_diffrn_radiation_source 'fine-focus sealed tube'
_diffrn_radiation_type MoK\a
_diffrn_radiation_wavelength 0.71073
_diffrn_reflns_av_R_equivalents 0.0479
_diffrn_reflns_av_sigmaI/netI 0.0609
_diffrn_reflns_limit_h_max 23
_diffrn_reflns_limit_h_min -23
_diffrn_reflns_limit_k_max 7
_diffrn_reflns_limit_k_min -7
_diffrn_reflns_limit_l_max 29
_diffrn_reflns_limit_l_min -25
_diffrn_reflns_number 16728
_diffrn_reflns_theta_full 30.60
_diffrn_reflns_theta_max 30.60
_diffrn_reflns_theta_min 2.00
_diffrn_standards_number 0
_exptl_absorpt_coefficient_mu 0.211
_exptl_absorpt_correction_T_max 0.9718
_exptl_absorpt_correction_T_min 0.8684
_exptl_absorpt_correction_type multi-scan
_exptl_absorpt_process_details '(<i>SADABS</i>; Bruker, 2009)'
_exptl_crystal_colour colourless
_exptl_crystal_density_diffrn 1.420
_exptl_crystal_density_method 'not measured'
_exptl_crystal_description block
_exptl_crystal_F_000 728
_exptl_crystal_size_max 0.69
_exptl_crystal_size_mid 0.19
_exptl_crystal_size_min 0.14
_refine_diff_density_max 0.327
_refine_diff_density_min -0.577
_refine_ls_extinction_method none
_refine_ls_goodness_of_fit_ref 1.060
_refine_ls_hydrogen_treatment mixed
_refine_ls_matrix_type full
_refine_ls_number_parameters 234
_refine_ls_number_reflns 4956
_refine_ls_number_restraints 0
_refine_ls_restrained_S_all 1.060
_refine_ls_R_factor_all 0.0802
_refine_ls_R_factor_gt 0.0501
_refine_ls_shift/su_max 0.000
_refine_ls_shift/su_mean 0.000
_refine_ls_structure_factor_coef Fsqd
_refine_ls_weighting_details 'calc w=1/[\s^2^(Fo^2^)+(0.0602P)^2^+0.4349P] where P=(Fo^2^+2Fc^2^)/3'
_refine_ls_weighting_scheme calc
_refine_ls_wR_factor_gt 0.1163
_refine_ls_wR_factor_ref 0.1374
_reflns_number_gt 3416
_reflns_number_total 4956
_reflns_threshold_expression I>2\s(I)
_cod_data_source_file hb7176sup1.cif
_cod_data_source_block I
_cod_original_cell_volume 1625.31(14)
_cod_original_sg_symbol_H-M 'P 21/c'
_cod_database_code 2239457
_cod_database_fobs_code 2239457

loop_
_symmetry_equiv_pos_as_xyz
'x, y, z'
'-x, y+1/2, -z+1/2'
'-x, -y, -z'
'x, -y-1/2, z-1/2'

loop_
_atom_site_type_symbol
_atom_site_label
_atom_site_fract_x
_atom_site_fract_y
_atom_site_fract_z
_atom_site_U_iso_or_equiv
_atom_site_adp_type
_atom_site_calc_flag
_atom_site_refinement_flags
_atom_site_occupancy
_atom_site_symmetry_multiplicity
S S1 0.24764(3) 0.72454(8) 0.12637(3) 0.01824(13) Uani d . 1 1
N N1 0.52964(10) 1.0733(3) 0.14394(8) 0.0147(3) Uani d . 1 1
N N2 0.42255(10) 1.0996(3) 0.17932(8) 0.0169(3) Uani d . 1 1
N N3 0.47003(10) 0.7208(3) 0.06126(8) 0.0148(3) Uani d . 1 1
N N4 0.32973(10) 0.5624(3) 0.05291(8) 0.0151(3) Uani d . 1 1
N N5 0.39014(11) 0.3896(3) -0.01293(9) 0.0183(3) Uani d . 1 1
C C1 0.70179(12) 0.7950(3) 0.20967(10) 0.0170(4) Uani d . 1 1
H H1A 0.6619 0.7724 0.2293 0.020 Uiso calc R 1 1
C C2 0.77591(13) 0.6376(3) 0.23027(10) 0.0200(4) Uani d . 1 1
H H2A 0.7865 0.5080 0.2642 0.024 Uiso calc R 1 1
C C3 0.83454(13) 0.6682(4) 0.20170(10) 0.0211(4) Uani d . 1 1
H H3A 0.8838 0.5570 0.2147 0.025 Uiso calc R 1 1
C C4 0.82082(13) 0.8621(3) 0.15408(10) 0.0210(4) Uani d . 1 1
H H4A 0.8617 0.8863 0.1355 0.025 Uiso calc R 1 1
C C5 0.74731(12) 1.0206(3) 0.13374(10) 0.0190(4) Uani d . 1 1
H H5A 0.7385 1.1538 0.1016 0.023 Uiso calc R 1 1
C C6 0.68604(12) 0.9858(3) 0.16023(9) 0.0154(3) Uani d . 1 1
C C7 0.60378(12) 1.1554(3) 0.13203(10) 0.0176(4) Uani d . 1 1
H H7A 0.6271 1.3124 0.1581 0.021 Uiso calc R 1 1
H H7B 0.5767 1.1826 0.0767 0.021 Uiso calc R 1 1
C C8 0.49754(13) 1.1938(3) 0.18504(10) 0.0165(4) Uani d . 1 1
H H8A 0.5274 1.3330 0.2149 0.020 Uiso calc R 1 1
C C9 0.46824(11) 0.8869(3) 0.10795(9) 0.0133(3) Uani d . 1 1
C C10 0.39805(12) 0.5647(3) 0.03571(9) 0.0144(3) Uani d . 1 1
C C11 0.33280(12) 0.7292(3) 0.10083(9) 0.0138(3) Uani d . 1 1
C C12 0.40253(12) 0.9046(3) 0.13023(9) 0.0141(3) Uani d . 1 1
C C13 0.19169(13) 0.4383(3) 0.08654(10) 0.0186(4) Uani d . 1 1
H H13A 0.2409 0.3215 0.0950 0.022 Uiso calc R 1 1
H H13B 0.1636 0.3806 0.1160 0.022 Uiso calc R 1 1
C C14 0.11669(12) 0.4322(3) 0.00268(10) 0.0166(4) Uani d . 1 1
C C15 0.10259(13) 0.6128(3) -0.04927(10) 0.0198(4) Uani d . 1 1
H H15A 0.1421 0.7504 -0.0327 0.024 Uiso calc R 1 1
C C16 0.03108(13) 0.5934(3) -0.12532(11) 0.0221(4) Uani d . 1 1
H H16A 0.0219 0.7190 -0.1601 0.027 Uiso calc R 1 1
C C17 -0.02712(13) 0.3932(3) -0.15127(11) 0.0217(4) Uani d . 1 1
H H17A -0.0761 0.3812 -0.2033 0.026 Uiso calc R 1 1
C C18 -0.01235(13) 0.2113(3) -0.09980(11) 0.0217(4) Uani d . 1 1
H H18A -0.0512 0.0726 -0.1168 0.026 Uiso calc R 1 1
C C19 0.05850(13) 0.2296(3) -0.02383(11) 0.0196(4) Uani d . 1 1
H H19A 0.0677 0.1032 0.0107 0.023 Uiso calc R 1 1
H H1N5 0.4310(15) 0.370(4) -0.0289(12) 0.030(6) Uiso d . 1 1
H H2N5 0.3390(15) 0.304(4) -0.0358(12) 0.024(6) Uiso d . 1 1

loop_
_atom_site_aniso_label
_atom_site_aniso_U_11
_atom_site_aniso_U_22
_atom_site_aniso_U_33
_atom_site_aniso_U_12
_atom_site_aniso_U_13
_atom_site_aniso_U_23
S1 0.0183(2) 0.0203(2) 0.0209(2) -0.00120(18) 0.0136(2) -0.00239(18)
N1 0.0136(7) 0.0158(7) 0.0139(7) -0.0025(6) 0.0066(6) -0.0020(6)
N2 0.0205(8) 0.0153(7) 0.0157(7) 0.0009(6) 0.0100(6) -0.0001(6)
N3 0.0160(7) 0.0152(7) 0.0150(7) -0.0017(6) 0.0095(6) -0.0013(6)
N4 0.0148(7) 0.0163(7) 0.0158(7) 0.0013(6) 0.0090(6) -0.0001(6)
N5 0.0161(8) 0.0203(8) 0.0209(8) -0.0053(7) 0.0113(7) -0.0083(6)
C1 0.0161(9) 0.0189(9) 0.0148(8) -0.0039(7) 0.0072(7) -0.0020(7)
C2 0.0188(9) 0.0186(9) 0.0177(9) -0.0028(7) 0.0061(7) -0.0005(7)
C3 0.0174(9) 0.0218(9) 0.0200(9) 0.0004(7) 0.0067(8) -0.0035(7)
C4 0.0183(9) 0.0238(10) 0.0231(9) -0.0039(8) 0.0121(8) -0.0046(8)
C5 0.0203(9) 0.0188(9) 0.0176(8) -0.0052(7) 0.0097(8) -0.0025(7)
C6 0.0151(9) 0.0153(8) 0.0140(8) -0.0039(7) 0.0062(7) -0.0047(6)
C7 0.0180(9) 0.0156(8) 0.0214(9) -0.0016(7) 0.0117(8) 0.0005(7)
C8 0.0214(9) 0.0140(8) 0.0140(8) -0.0004(7) 0.0092(7) -0.0013(6)
C9 0.0140(8) 0.0134(8) 0.0107(7) 0.0003(6) 0.0051(6) 0.0004(6)
C10 0.0148(8) 0.0141(8) 0.0142(8) 0.0004(7) 0.0074(7) 0.0006(6)
C11 0.0134(8) 0.0149(8) 0.0129(8) 0.0017(6) 0.0066(7) 0.0026(6)
C12 0.0165(8) 0.0131(8) 0.0139(8) 0.0007(7) 0.0088(7) 0.0002(6)
C13 0.0196(9) 0.0171(9) 0.0222(9) -0.0022(7) 0.0129(8) 0.0012(7)
C14 0.0133(8) 0.0187(9) 0.0196(8) -0.0001(7) 0.0099(7) -0.0001(7)
C15 0.0189(9) 0.0178(9) 0.0241(9) 0.0003(7) 0.0122(8) 0.0008(7)
C16 0.0227(10) 0.0212(9) 0.0225(9) 0.0048(8) 0.0118(8) 0.0056(8)
C17 0.0168(9) 0.0252(10) 0.0194(9) 0.0033(8) 0.0068(7) 0.0007(8)
C18 0.0180(9) 0.0203(9) 0.0268(10) -0.0015(7) 0.0117(8) -0.0013(8)
C19 0.0184(9) 0.0187(9) 0.0235(9) 0.0003(7) 0.0122(8) 0.0017(7)

loop_
_atom_type_symbol
_atom_type_description
_atom_type_scat_dispersion_real
_atom_type_scat_dispersion_imag
_atom_type_scat_source
C C 0.0033 0.0016 'International Tables Vol C Tables 4.2.6.8 and 6.1.1.4'
H H 0.0000 0.0000 'International Tables Vol C Tables 4.2.6.8 and 6.1.1.4'
N N 0.0061 0.0033 'International Tables Vol C Tables 4.2.6.8 and 6.1.1.4'
S S 0.1246 0.1234 'International Tables Vol C Tables 4.2.6.8 and 6.1.1.4'

loop_
_geom_angle_atom_site_label_1
_geom_angle_atom_site_label_2
_geom_angle_atom_site_label_3
_geom_angle
C11 S1 C13 100.87(8)
C9 N1 C8 105.78(14)
C9 N1 C7 127.68(14)
C8 N1 C7 125.79(14)
C8 N2 C12 103.57(14)
C9 N3 C10 111.85(14)
C11 N4 C10 117.98(14)
C10 N5 H1N5 123.6(14)
C10 N5 H2N5 118.7(14)
H1N5 N5 H2N5 117.1(19)
C2 C1 C6 120.00(16)
C2 C1 H1A 120.0
C6 C1 H1A 120.0
C3 C2 C1 120.58(17)
C3 C2 H2A 119.7
C1 C2 H2A 119.7
C4 C3 C2 119.68(18)
C4 C3 H3A 120.2
C2 C3 H3A 120.2
C5 C4 C3 119.92(17)
C5 C4 H4A 120.0
C3 C4 H4A 120.0
C4 C5 C6 120.63(17)
C4 C5 H5A 119.7
C6 C5 H5A 119.7
C1 C6 C5 119.13(16)
C1 C6 C7 122.79(15)
C5 C6 C7 118.07(15)
N1 C7 C6 115.28(14)
N1 C7 H7A 108.5
C6 C7 H7A 108.5
N1 C7 H7B 108.5
C6 C7 H7B 108.5
H7A C7 H7B 107.5
N2 C8 N1 114.24(15)
N2 C8 H8A 122.9
N1 C8 H8A 122.9
N3 C9 N1 127.88(15)
N3 C9 C12 126.53(15)
N1 C9 C12 105.59(14)
N5 C10 N3 118.33(15)
N5 C10 N4 114.32(15)
N3 C10 N4 127.34(15)
N4 C11 C12 120.50(15)
N4 C11 S1 118.92(13)
C12 C11 S1 120.58(13)
C11 C12 N2 133.42(15)
C11 C12 C9 115.76(15)
N2 C12 C9 110.81(15)
C14 C13 S1 117.49(13)
C14 C13 H13A 107.9
S1 C13 H13A 107.9
C14 C13 H13B 107.9
S1 C13 H13B 107.9
H13A C13 H13B 107.2
C15 C14 C19 118.40(17)
C15 C14 C13 124.32(16)
C19 C14 C13 117.28(16)
C16 C15 C14 120.45(17)
C16 C15 H15A 119.8
C14 C15 H15A 119.8
C17 C16 C15 120.97(17)
C17 C16 H16A 119.5
C15 C16 H16A 119.5
C18 C17 C16 118.67(17)
C18 C17 H17A 120.7
C16 C17 H17A 120.7
C19 C18 C17 120.73(18)
C19 C18 H18A 119.6
C17 C18 H18A 119.6
C18 C19 C14 120.75(17)
C18 C19 H19A 119.6
C14 C19 H19A 119.6

loop_
_geom_bond_atom_site_label_1
_geom_bond_atom_site_label_2
_geom_bond_distance
S1 C11 1.7551(17)
S1 C13 1.8091(18)
N1 C9 1.372(2)
N1 C8 1.384(2)
N1 C7 1.456(2)
N2 C8 1.307(2)
N2 C12 1.395(2)
N3 C9 1.340(2)
N3 C10 1.349(2)
N4 C11 1.331(2)
N4 C10 1.360(2)
N5 C10 1.348(2)
N5 H1N5 0.90(2)
N5 H2N5 0.87(2)
C1 C2 1.392(2)
C1 C6 1.392(2)
C1 H1A 0.9500
C2 C3 1.390(3)
C2 H2A 0.9500
C3 C4 1.389(3)
C3 H3A 0.9500
C4 C5 1.388(3)
C4 H4A 0.9500
C5 C6 1.400(2)
C5 H5A 0.9500
C6 C7 1.513(2)
C7 H7A 0.9900
C7 H7B 0.9900
C8 H8A 0.9500
C9 C12 1.396(2)
C11 C12 1.393(2)
C13 C14 1.512(2)
C13 H13A 0.9900
C13 H13B 0.9900
C14 C15 1.390(2)
C14 C19 1.399(2)
C15 C16 1.390(3)
C15 H15A 0.9500
C16 C17 1.388(3)
C16 H16A 0.9500
C17 C18 1.386(3)
C17 H17A 0.9500
C18 C19 1.385(3)
C18 H18A 0.9500
C19 H19A 0.9500

loop_
_geom_hbond_atom_site_label_D
_geom_hbond_atom_site_label_H
_geom_hbond_atom_site_label_A
_geom_hbond_site_symmetry_A
_geom_hbond_distance_DH
_geom_hbond_distance_HA
_geom_hbond_distance_DA
_geom_hbond_angle_DHA
_geom_hbond_publ_flag
N5 H1N5 N3 3_665 0.91(3) 2.14(3) 3.040(3) 173(2) yes
C7 H7B N3 3_675 0.99 2.57 3.548(2) 172 yes
C8 H8A N2 2_655 0.95 2.39 3.274(2) 155 yes

loop_
_geom_torsion_atom_site_label_1
_geom_torsion_atom_site_label_2
_geom_torsion_atom_site_label_3
_geom_torsion_atom_site_label_4
_geom_torsion
C6 C1 C2 C3 -0.2(3)
C1 C2 C3 C4 2.1(3)
C2 C3 C4 C5 -1.6(3)
C3 C4 C5 C6 -0.6(3)
C2 C1 C6 C5 -2.0(2)
C2 C1 C6 C7 176.53(16)
C4 C5 C6 C1 2.4(2)
C4 C5 C6 C7 -176.18(16)
C9 N1 C7 C6 -69.9(2)
C8 N1 C7 C6 121.46(18)
C1 C6 C7 N1 -14.7(2)
C5 C6 C7 N1 163.78(15)
C12 N2 C8 N1 -0.76(19)
C9 N1 C8 N2 0.87(19)
C7 N1 C8 N2 171.58(15)
C10 N3 C9 N1 -179.61(16)
C10 N3 C9 C12 0.6(2)
C8 N1 C9 N3 179.63(17)
C7 N1 C9 N3 9.2(3)
C8 N1 C9 C12 -0.55(17)
C7 N1 C9 C12 -171.03(16)
C9 N3 C10 N5 178.94(15)
C9 N3 C10 N4 -0.5(2)
C11 N4 C10 N5 179.75(15)
C11 N4 C10 N3 -0.8(3)
C10 N4 C11 C12 2.0(2)
C10 N4 C11 S1 -178.00(12)
C13 S1 C11 N4 9.65(15)
C13 S1 C11 C12 -170.34(14)
N4 C11 C12 N2 178.87(17)
S1 C11 C12 N2 -1.1(3)
N4 C11 C12 C9 -1.9(2)
S1 C11 C12 C9 178.12(12)
C8 N2 C12 C11 179.67(19)
C8 N2 C12 C9 0.37(18)
N3 C9 C12 C11 0.5(3)
N1 C9 C12 C11 -179.30(14)
N3 C9 C12 N2 179.94(15)
N1 C9 C12 N2 0.13(18)
C11 S1 C13 C14 -83.26(14)
S1 C13 C14 C15 15.4(2)
S1 C13 C14 C19 -165.09(13)
C19 C14 C15 C16 1.2(3)
C13 C14 C15 C16 -179.25(16)
C14 C15 C16 C17 -0.6(3)
C15 C16 C17 C18 -0.3(3)
C16 C17 C18 C19 0.6(3)
C17 C18 C19 C14 0.0(3)
C15 C14 C19 C18 -0.9(3)
C13 C14 C19 C18 179.50(16)
